data_7711680
loop_
_publ_author_name
'Sundaramoorthy, Santhoshkumar'
'Chernatynskiy, Aleksandr V.'
'Gerasimchuk, Nikolay'
'Choudhury, Amitava'

_publ_section_title
;
 Lithium Selenometallates of Triel Elements, Li5MSe4 (M = Al and Ga),
 Aliovalent Doping and Their Ionic Conductivity
;
_journal_name_full 'Dalton Transactions'
_journal_paper_doi 10.1039/D2DT02843C
_journal_year 2022
_chemical_formula_sum 'Ga0.89 Li4.37 Se4 Sn0.24'
_chemical_formula_weight 436.77
_space_group_crystal_system trigonal
_space_group_IT_number 164
_space_group_name_Hall '-P 3 2"'
_space_group_name_H-M_alt 'P -3 m 1'
_audit_creation_method SHELXL-2018/3
_audit_update_record
;
2022-08-31 deposited with the CCDC.	2022-11-01 downloaded from the CCDC.
;
_cell_angle_alpha 90
_cell_angle_beta 90
_cell_angle_gamma 120
_cell_formula_units_Z 2
_cell_length_a 8.363(3)
_cell_length_b 8.363(3)
_cell_length_c 6.553(2)
_cell_measurement_reflns_used 1258
_cell_measurement_temperature 296(2)
_cell_measurement_theta_max 28.07
_cell_measurement_theta_min 2.81
_cell_volume 396.9(2)
_computing_structure_refinement 'SHELXL-2018/3 (Sheldrick, 2018)'
_diffrn_ambient_temperature 296(2)
_diffrn_measured_fraction_theta_full 1.000
_diffrn_measured_fraction_theta_max 0.990
_diffrn_measurement_device_type 'Bruker APEX-II CCD'
_diffrn_measurement_method '\f and \w scans'
_diffrn_radiation_type MoK\a
_diffrn_radiation_wavelength 0.71073
_diffrn_reflns_av_R_equivalents 0.0633
_diffrn_reflns_av_unetI/netI 0.0484
_diffrn_reflns_Laue_measured_fraction_full 1.000
_diffrn_reflns_Laue_measured_fraction_max 0.990
_diffrn_reflns_limit_h_max 10
_diffrn_reflns_limit_h_min -10
_diffrn_reflns_limit_k_max 10
_diffrn_reflns_limit_k_min -11
_diffrn_reflns_limit_l_max 8
_diffrn_reflns_limit_l_min -8
_diffrn_reflns_number 3477
_diffrn_reflns_point_group_measured_fraction_full 1.000
_diffrn_reflns_point_group_measured_fraction_max 0.990
_diffrn_reflns_theta_full 25.242
_diffrn_reflns_theta_max 28.240
_diffrn_reflns_theta_min 2.812
_diffrn_source 'sealed tube'
_exptl_absorpt_coefficient_mu 22.072
_exptl_absorpt_correction_T_max 0.4311
_exptl_absorpt_correction_T_min 0.1550
_exptl_absorpt_correction_type multi-scan
_exptl_absorpt_process_details '(SADABS; Bruker, 2008)'
_exptl_crystal_colour yellow
_exptl_crystal_density_diffrn 3.654
_exptl_crystal_density_meas ?
_exptl_crystal_density_method none
_exptl_crystal_description square
_exptl_crystal_F_000 377
_exptl_crystal_size_max 0.400
_exptl_crystal_size_mid 0.200
_exptl_crystal_size_min 0.050
_refine_diff_density_max 1.274
_refine_diff_density_min -1.087
_refine_diff_density_rms 0.216
_refine_ls_extinction_method none
_refine_ls_goodness_of_fit_ref 1.137
_refine_ls_hydrogen_treatment undef
_refine_ls_matrix_type full
_refine_ls_number_parameters 25
_refine_ls_number_reflns 396
_refine_ls_number_restraints 0
_refine_ls_restrained_S_all 1.137
_refine_ls_R_factor_all 0.0380
_refine_ls_R_factor_gt 0.0343
_refine_ls_shift/su_max 0.000
_refine_ls_shift/su_mean 0.000
_refine_ls_structure_factor_coef Fsqd
_refine_ls_weighting_details 'w=1/[\s^2^(Fo^2^)+(0.0497P)^2^+0.1066P] where P=(Fo^2^+2Fc^2^)/3'
_refine_ls_weighting_scheme calc
_refine_ls_wR_factor_gt 0.0962
_refine_ls_wR_factor_ref 0.0980
_reflns_Friedel_coverage 0.000
_reflns_number_gt 359
_reflns_number_total 396
_reflns_threshold_expression 'I > 2\s(I)'
_cod_data_source_file d2dt02843c2.cif
_cod_data_source_block s1_CCDC1
_cod_depositor_comments
;
The following automatic conversions were performed:

data item '_exptl_crystal_density_meas' value 'none' was changed to
'?' -- the value is perceived as not measured.

Automatic conversion script
Id: cif_fix_values 7556 2019-12-06 15:28:31Z antanas 
;
_cod_original_cell_volume 396.9(3)
_cod_database_code 7711680
_shelx_shelxl_version_number 2018/3
_shelx_space_group_comment
;
The symmetry employed for this shelxl refinement is uniquely defined
by the following loop, which should always be used as a source of
symmetry information in preference to the above space-group names.
They are only intended as comments.
;
_shelx_estimated_absorpt_t_min 0.041
_shelx_estimated_absorpt_t_max 0.405

loop_
_space_group_symop_operation_xyz
'x, y, z'
'-y, x-y, z'
'-x+y, -x, z'
'y, x, -z'
'x-y, -y, -z'
'-x, -x+y, -z'
'-x, -y, -z'
'y, -x+y, -z'
'x-y, x, -z'
'-y, -x, z'
'-x+y, y, z'
'x, x-y, z'

loop_
_atom_site_label
_atom_site_type_symbol
_atom_site_fract_x
_atom_site_fract_y
_atom_site_fract_z
_atom_site_U_iso_or_equiv
_atom_site_adp_type
_atom_site_occupancy
_atom_site_site_symmetry_order
_atom_site_calc_flag
_atom_site_refinement_flags_posn
_atom_site_refinement_flags_adp
_atom_site_refinement_flags_occupancy
_atom_site_disorder_assembly
_atom_site_disorder_group
Ga1 Ga 0.333333 0.666667 0.12748(16) 0.0178(3) Uani 0.8932 6 d S T P . .
Sn1 Sn 0.333333 0.666667 0.12748(16) 0.0178(3) Uani 0.1067 6 d S T P . .
Se1 Se 0.65071(9) 0.82536(5) 0.26126(10) 0.0225(3) Uani 1 2 d S T P . .
Se2 Se 0.333333 0.666667 0.75279(15) 0.0197(3) Uani 1 6 d S T P . .
Li1 Li 0.3302(7) 0.1651(4) 0.1370(14) 0.043(2) Uani 0.956 2 d S T P . .
Sn2 Sn 0.3302(7) 0.1651(4) 0.1370(14) 0.043(2) Uani 0.044 2 d S T P . .
Li2 Li 0.500000 0.000000 0.500000 0.066(8) Uani 1 4 d S T P . .

loop_
_atom_site_aniso_label
_atom_site_aniso_U_11
_atom_site_aniso_U_22
_atom_site_aniso_U_33
_atom_site_aniso_U_23
_atom_site_aniso_U_13
_atom_site_aniso_U_12
Ga1 0.0174(4) 0.0174(4) 0.0187(6) 0.000 0.000 0.0087(2)
Sn1 0.0174(4) 0.0174(4) 0.0187(6) 0.000 0.000 0.0087(2)
Se1 0.0233(4) 0.0203(4) 0.0249(5) -0.00099(10) -0.0020(2) 0.0116(2)
Se2 0.0189(4) 0.0189(4) 0.0214(6) 0.000 0.000 0.0094(2)
Li1 0.040(4) 0.036(3) 0.054(5) -0.0015(15) -0.003(3) 0.0201(19)
Sn2 0.040(4) 0.036(3) 0.054(5) -0.0015(15) -0.003(3) 0.0201(19)
Li2 0.044(10) 0.045(12) 0.11(3) -0.024(12) -0.012(6) 0.022(6)

loop_
_atom_type_symbol
_atom_type_description
_atom_type_scat_dispersion_real
_atom_type_scat_dispersion_imag
_atom_type_scat_source
Li Li -0.0003 0.0001 'International Tables Vol C Tables 4.2.6.8 and 6.1.1.4'
Ga Ga 0.2307 1.6083 'International Tables Vol C Tables 4.2.6.8 and 6.1.1.4'
Se Se -0.0929 2.2259 'International Tables Vol C Tables 4.2.6.8 and 6.1.1.4'
Sn Sn -0.6537 1.4246 'International Tables Vol C Tables 4.2.6.8 and 6.1.1.4'

loop_
_geom_angle_atom_site_label_1
_geom_angle_atom_site_label_2
_geom_angle_atom_site_label_3
_geom_angle
_geom_angle_site_symmetry_1
_geom_angle_site_symmetry_3
_geom_angle_publ_flag
Se2 Ga1 Se1 110.88(3) 1_554 2_665 ?
Se2 Ga1 Se1 110.87(3) 1_554 3_565 ?
Se1 Ga1 Se1 108.03(3) 2_665 3_565 ?
Se2 Ga1 Se1 110.87(3) 1_554 . ?
Se1 Ga1 Se1 108.03(3) 2_665 . ?
Se1 Ga1 Se1 108.03(3) 3_565 . ?
Se2 Ga1 Li1 54.58(16) 1_554 8_565 ?
Se1 Ga1 Li1 56.30(15) 2_665 8_565 ?
Se1 Ga1 Li1 125.961(13) 3_565 8_565 ?
Se1 Ga1 Li1 125.961(13) . 8_565 ?
Se2 Ga1 Li1 54.58(16) 1_554 9 ?
Se1 Ga1 Li1 125.961(13) 2_665 9 ?
Se1 Ga1 Li1 56.30(15) 3_565 9 ?
Se1 Ga1 Li1 125.961(13) . 9 ?
Li1 Ga1 Li1 89.8(2) 8_565 9 ?
Se2 Ga1 Li1 54.58(16) 1_554 7_665 ?
Se1 Ga1 Li1 125.961(13) 2_665 7_665 ?
Se1 Ga1 Li1 125.961(14) 3_565 7_665 ?
Se1 Ga1 Li1 56.30(15) . 7_665 ?
Li1 Ga1 Li1 89.8(2) 8_565 7_665 ?
Li1 Ga1 Li1 89.8(2) 9 7_665 ?
Ga1 Se1 Li1 111.62(14) . 3_665 ?
Ga1 Se1 Li1 111.62(14) . 2_665 ?
Li1 Se1 Li1 105.9(3) 3_665 2_665 ?
Ga1 Se1 Li1 72.15(12) . 7_665 ?
Li1 Se1 Li1 70.1(2) 3_665 7_665 ?
Li1 Se1 Li1 70.1(2) 2_665 7_665 ?
Ga1 Se1 Li2 80.60(3) . 3_665 ?
Li1 Se1 Li2 77.41(15) 3_665 3_665 ?
Li1 Se1 Li2 164.03(19) 2_665 3_665 ?
Li1 Se1 Li2 124.91(5) 7_665 3_665 ?
Ga1 Se1 Li2 80.60(3) . 1_565 ?
Li1 Se1 Li2 164.03(19) 3_665 1_565 ?
Li1 Se1 Li2 77.41(15) 2_665 1_565 ?
Li1 Se1 Li2 124.91(5) 7_665 1_565 ?
Li2 Se1 Li2 95.25(3) 3_665 1_565 ?
Ga1 Se2 Li1 73.5(2) 1_556 8_566 ?
Ga1 Se2 Li1 73.5(2) 1_556 7_666 ?
Li1 Se2 Li1 112.27(18) 8_566 7_666 ?
Ga1 Se2 Li1 73.5(2) 1_556 9_556 ?
Li1 Se2 Li1 112.27(19) 8_566 9_556 ?
Li1 Se2 Li1 112.27(18) 7_666 9_556 ?
Ga1 Se2 Li2 124.46(2) 1_556 2 ?
Li1 Se2 Li2 76.44(14) 8_566 2 ?
Li1 Se2 Li2 162.1(2) 7_666 2 ?
Li1 Se2 Li2 76.44(14) 9_556 2 ?
Ga1 Se2 Li2 124.46(2) 1_556 1_565 ?
Li1 Se2 Li2 76.44(14) 8_566 1_565 ?
Li1 Se2 Li2 76.44(14) 7_666 1_565 ?
Li1 Se2 Li2 162.1(2) 9_556 1_565 ?
Li2 Se2 Li2 91.14(3) 2 1_565 ?
Ga1 Se2 Li2 124.45(2) 1_556 3_665 ?
Li1 Se2 Li2 162.1(2) 8_566 3_665 ?
Li1 Se2 Li2 76.44(14) 7_666 3_665 ?
Li1 Se2 Li2 76.44(14) 9_556 3_665 ?
Li2 Se2 Li2 91.14(3) 2 3_665 ?
Li2 Se2 Li2 91.14(3) 1_565 3_665 ?
Se2 Li1 Se1 109.10(19) 7_666 3_565 ?
Se2 Li1 Se1 109.10(19) 7_666 2_655 ?
Se1 Li1 Se1 115.2(3) 3_565 2_655 ?
Se2 Li1 Se1 103.5(2) 7_666 7_665 ?
Se1 Li1 Se1 109.6(2) 3_565 7_665 ?
Se1 Li1 Se1 109.6(2) 2_655 7_665 ?
Se2 Li1 Ga1 51.93(11) 7_666 7_665 ?
Se1 Li1 Ga1 122.40(13) 3_565 7_665 ?
Se1 Li1 Ga1 122.40(13) 2_655 7_665 ?
Se1 Li1 Ga1 51.55(16) 7_665 7_665 ?
Se2 Li1 Li1 123.64(14) 7_666 9 ?
Se1 Li1 Li1 55.24(13) 3_565 9 ?
Se1 Li1 Li1 126.83(15) 2_655 9 ?
Se1 Li1 Li1 54.7(3) 7_665 9 ?
Ga1 Li1 Li1 88.7(3) 7_665 9 ?
Se2 Li1 Li1 123.64(14) 7_666 8 ?
Se1 Li1 Li1 126.83(15) 3_565 8 ?
Se1 Li1 Li1 55.24(13) 2_655 8 ?
Se1 Li1 Li1 54.7(3) 7_665 8 ?
Ga1 Li1 Li1 88.7(3) 7_665 8 ?
Li1 Li1 Li1 87.7(4) 9 8 ?
Se2 Li1 Li2 56.91(13) 7_666 3_665 ?
Se1 Li1 Li2 54.40(11) 3_565 3_665 ?
Se1 Li1 Li2 117.2(3) 2_655 3_665 ?
Se1 Li1 Li2 132.85(15) 7_665 3_665 ?
Ga1 Li1 Li2 96.37(13) 7_665 3_665 ?
Li1 Li1 Li2 97.98(17) 9 3_665 ?
Li1 Li1 Li2 172.4(4) 8 3_665 ?
Se2 Li1 Li2 56.91(13) 7_666 . ?
Se1 Li1 Li2 117.2(3) 3_565 . ?
Se1 Li1 Li2 54.40(11) 2_655 . ?
Se1 Li1 Li2 132.85(15) 7_665 . ?
Ga1 Li1 Li2 96.37(13) 7_665 . ?
Li1 Li1 Li2 172.4(4) 9 . ?
Li1 Li1 Li2 97.98(17) 8 . ?
Li2 Li1 Li2 75.97(18) 3_665 . ?
Se1 Li2 Se1 180.0 8_556 2_655 ?
Se1 Li2 Se1 89.39(3) 8_556 7_666 ?
Se1 Li2 Se1 90.61(3) 2_655 7_666 ?
Se1 Li2 Se1 90.61(3) 8_556 1_545 ?
Se1 Li2 Se1 89.39(3) 2_655 1_545 ?
Se1 Li2 Se1 180.0 7_666 1_545 ?
Se1 Li2 Se2 86.80(2) 8_556 7_666 ?
Se1 Li2 Se2 93.20(2) 2_655 7_666 ?
Se1 Li2 Se2 86.80(2) 7_666 7_666 ?
Se1 Li2 Se2 93.20(2) 1_545 7_666 ?
Se1 Li2 Se2 93.20(2) 8_556 1_545 ?
Se1 Li2 Se2 86.80(2) 2_655 1_545 ?
Se1 Li2 Se2 93.20(2) 7_666 1_545 ?
Se1 Li2 Se2 86.80(2) 1_545 1_545 ?
Se2 Li2 Se2 180.0 7_666 1_545 ?
Se1 Li2 Li1 48.20(7) 8_556 7_656 ?
Se1 Li2 Li1 131.80(7) 2_655 7_656 ?
Se1 Li2 Li1 101.96(12) 7_666 7_656 ?
Se1 Li2 Li1 78.04(12) 1_545 7_656 ?
Se2 Li2 Li1 133.35(8) 7_666 7_656 ?
Se2 Li2 Li1 46.65(8) 1_545 7_656 ?
Se1 Li2 Li1 101.96(12) 8_556 8_556 ?
Se1 Li2 Li1 78.04(12) 2_655 8_556 ?
Se1 Li2 Li1 48.20(7) 7_666 8_556 ?
Se1 Li2 Li1 131.80(7) 1_545 8_556 ?
Se2 Li2 Li1 133.35(8) 7_666 8_556 ?
Se2 Li2 Li1 46.65(8) 1_545 8_556 ?
Li1 Li2 Li1 76.8(2) 7_656 8_556 ?
Se1 Li2 Li1 78.04(12) 8_556 2_655 ?
Se1 Li2 Li1 101.96(12) 2_655 2_655 ?
Se1 Li2 Li1 131.80(7) 7_666 2_655 ?
Se1 Li2 Li1 48.20(7) 1_545 2_655 ?
Se2 Li2 Li1 46.65(8) 7_666 2_655 ?
Se2 Li2 Li1 133.35(8) 1_545 2_655 ?
Li1 Li2 Li1 103.2(2) 7_656 2_655 ?
Li1 Li2 Li1 180.0 8_556 2_655 ?
Se1 Li2 Li1 131.80(7) 8_556 . ?
Se1 Li2 Li1 48.20(7) 2_655 . ?
Se1 Li2 Li1 78.04(12) 7_666 . ?
Se1 Li2 Li1 101.96(12) 1_545 . ?
Se2 Li2 Li1 46.65(8) 7_666 . ?
Se2 Li2 Li1 133.35(9) 1_545 . ?
Li1 Li2 Li1 180.0 7_656 . ?
Li1 Li2 Li1 103.2(2) 8_556 . ?
Li1 Li2 Li1 76.8(2) 2_655 . ?

loop_
_geom_bond_atom_site_label_1
_geom_bond_atom_site_label_2
_geom_bond_distance
_geom_bond_site_symmetry_2
_geom_bond_publ_flag
Ga1 Se2 2.4553(17) 1_554 ?
Ga1 Se1 2.4602(10) 2_665 ?
Ga1 Se1 2.4602(10) 3_565 ?
Ga1 Se1 2.4602(10) . ?
Ga1 Li1 2.990(7) 8_565 ?
Ga1 Li1 2.990(7) 9 ?
Ga1 Li1 2.990(7) 7_665 ?
Se1 Li1 2.595(4) 3_665 ?
Se1 Li1 2.595(4) 2_665 ?
Se1 Li1 2.613(9) 7_665 ?
Se1 Li2 2.8303(8) 3_665 ?
Se1 Li2 2.8303(8) 1_565 ?
Se2 Li1 2.541(6) 8_566 ?
Se2 Li1 2.541(6) 7_666 ?
Se2 Li1 2.541(6) 9_556 ?
Se2 Li2 2.9279(9) 2 ?
Se2 Li2 2.9279(9) 1_565 ?
Se2 Li2 2.9279(9) 3_665 ?
Li1 Li1 2.991(12) 9 ?
Li1 Li1 2.991(12) 8 ?
Li1 Li2 3.397(7) 3_665 ?
Li1 Li2 3.397(7) . ?
